data_4509949
loop_
_publ_author_name
'Biswas, Anupam'
'Das, Raja'
'Dey, Chandan'
'Banerjee, Rahul'
'Poddar, Pankaj'

_publ_contact_author
;

Dr. Pankaj Poddar

Scientist
Physical/Materials Chemistry Division  
National Chemical Laboratory
Dr. Homi Bhaba Road
Pune 411008, India


;
_publ_section_title
;
 Ligand-Free One-Step Synthesis of {001} Faceted Semiconducting BiOCl
 Single Crystals and Their Photocatalytic Activity
;
_journal_issue 1
_journal_name_full 'Crystal Growth &amp; Design'
_journal_page_first 236
_journal_paper_doi 10.1021/cg4014366
_journal_volume 14
_journal_year 2014
_chemical_formula_moiety 'Bi Cl O'
_chemical_formula_sum 'Bi Cl O'
_chemical_formula_weight 260.43
_chemical_name_common BiOCl
_chemical_name_systematic
; 
 ? 
;
_space_group_IT_number 129
_symmetry_cell_setting tetragonal
_symmetry_space_group_name_Hall '-P 4a 2a'
_symmetry_space_group_name_H-M 'P 4/n m m :2'
_atom_sites_solution_primary direct
_atom_sites_solution_secondary difmap
_audit_creation_method SHELXL-97
_cell_angle_alpha 90.00
_cell_angle_beta 90.00
_cell_angle_gamma 90.00
_cell_formula_units_Z 2
_cell_length_a 3.88551(10)
_cell_length_b 3.88551(10)
_cell_length_c 7.3489(3)
_cell_measurement_temperature 293(2)
_cell_volume 110.948(6)
_computing_cell_refinement 'Bruker SMART'
_computing_data_collection 'Bruker SMART'
_computing_data_reduction 'Bruker SMART'
_computing_molecular_graphics 'Bruker SHELXTL'
_computing_publication_material 'Bruker SHELXTL'
_computing_structure_refinement 'Bruker SHELXTL'
_computing_structure_solution 'Bruker SHELXTL'
_diffrn_ambient_temperature 293(2)
_diffrn_measured_fraction_theta_full 0.982
_diffrn_measured_fraction_theta_max 0.982
_diffrn_measurement_device_type 'CCD area detector'
_diffrn_measurement_method 'phi and omega scans'
_diffrn_radiation_monochromator graphite
_diffrn_radiation_source 'fine-focus sealed tube'
_diffrn_radiation_type MoK\a
_diffrn_radiation_wavelength 0.71073
_diffrn_reflns_av_R_equivalents 0.1371
_diffrn_reflns_av_sigmaI/netI 0.0420
_diffrn_reflns_limit_h_max 5
_diffrn_reflns_limit_h_min -5
_diffrn_reflns_limit_k_max 5
_diffrn_reflns_limit_k_min -5
_diffrn_reflns_limit_l_max 9
_diffrn_reflns_limit_l_min -9
_diffrn_reflns_number 1308
_diffrn_reflns_theta_full 28.88
_diffrn_reflns_theta_max 28.88
_diffrn_reflns_theta_min 5.55
_exptl_absorpt_coefficient_mu 80.237
_exptl_absorpt_correction_T_max 0.9653
_exptl_absorpt_correction_T_min 0.9486
_exptl_absorpt_correction_type multi-scan
_exptl_absorpt_process_details 'Blessing, Acta Cryst. (1995) A51 33-58'
_exptl_crystal_colour Colourless
_exptl_crystal_density_diffrn 7.796
_exptl_crystal_density_method 'not measured'
_exptl_crystal_description 'Sqare plate'
_exptl_crystal_F_000 1027
_exptl_crystal_size_max 0.40
_exptl_crystal_size_mid 0.32
_exptl_crystal_size_min 0.09
_refine_diff_density_max 6.405
_refine_diff_density_min -8.698
_refine_diff_density_rms 1.409
_refine_ls_extinction_method none
_refine_ls_goodness_of_fit_ref 1.269
_refine_ls_hydrogen_treatment constr
_refine_ls_matrix_type full
_refine_ls_number_parameters 8
_refine_ls_number_reflns 112
_refine_ls_number_restraints 0
_refine_ls_restrained_S_all 1.269
_refine_ls_R_factor_all 0.0624
_refine_ls_R_factor_gt 0.0624
_refine_ls_shift/su_max 0.000
_refine_ls_shift/su_mean 0.000
_refine_ls_structure_factor_coef Fsqd
_refine_ls_weighting_details 'calc w=1/[\s^2^(Fo^2^)+(0.1155P)^2^+0.0000P] where P=(Fo^2^+2Fc^2^)/3'
_refine_ls_weighting_scheme calc
_refine_ls_wR_factor_gt 0.1598
_refine_ls_wR_factor_ref 0.1598
_reflns_number_gt 112
_reflns_number_total 112
_reflns_threshold_expression >2sigma(I)
_cod_data_source_file cg4014366_si_002.cif
_cod_data_source_block BiOCl
_cod_depositor_comments
;
The following automatic conversions were performed:

'_symmetry_cell_setting' value 'Tetragonal' changed to 'tetragonal'
according to
/usr/data/users/saulius/automatic-downloads/current/ACS/lib/dictionaries/cif_core.dic
dictionary named 'cif_core.dic' version 2.4.2 from 2011-04-26.

Automatic conversion script
Id: cif_fix_values 2281 2013-09-26 08:29:07Z andrius 
;
_cod_original_sg_symbol_H-M P4/nmm
_cod_database_code 4509949

loop_
_symmetry_equiv_pos_as_xyz
'x, y, z'
'-y+1/2, x, z'
'-x+1/2, -y+1/2, z'
'y, -x+1/2, z'
'x+1/2, -y, -z'
'-x, y+1/2, -z'
'y+1/2, x+1/2, -z'
'-y, -x, -z'
'-x, -y, -z'
'y-1/2, -x, -z'
'x-1/2, y-1/2, -z'
'-y, x-1/2, -z'
'-x-1/2, y, z'
'x, -y-1/2, z'
'-y-1/2, -x-1/2, z'
'y, x, z'

loop_
_atom_site_label
_atom_site_type_symbol
_atom_site_fract_x
_atom_site_fract_y
_atom_site_fract_z
_atom_site_U_iso_or_equiv
_atom_site_adp_type
_atom_site_occupancy
_atom_site_symmetry_multiplicity
_atom_site_calc_flag
_atom_site_refinement_flags
Bi1 Bi 0.2500 0.2500 0.32904(11) 0.0054(8) Uani 1 8 d S
Cl1 Cl 0.7500 0.7500 0.1472(12) 0.008(2) Uani 1 8 d S
O1 O 0.7500 0.2500 0.5000 0.003(5) Uiso 1 8 d S

loop_
_atom_site_aniso_label
_atom_site_aniso_U_11
_atom_site_aniso_U_22
_atom_site_aniso_U_33
_atom_site_aniso_U_23
_atom_site_aniso_U_13
_atom_site_aniso_U_12
Bi1 0.0057(9) 0.0057(9) 0.0049(11) 0.000 0.000 0.000
Cl1 0.011(3) 0.011(3) 0.002(3) 0.000 0.000 0.000

loop_
_atom_type_symbol
_atom_type_description
_atom_type_scat_dispersion_real
_atom_type_scat_dispersion_imag
_atom_type_scat_source
Bi Bi -4.1077 10.2566 'International Tables Vol C Tables 4.2.6.8 and 6.1.1.4'
O O 0.0106 0.0060 'International Tables Vol C Tables 4.2.6.8 and 6.1.1.4'
Cl Cl 0.1484 0.1585 'International Tables Vol C Tables 4.2.6.8 and 6.1.1.4'

loop_
_geom_angle_atom_site_label_1
_geom_angle_atom_site_label_2
_geom_angle_atom_site_label_3
_geom_angle
_geom_angle_site_symmetry_1
_geom_angle_site_symmetry_3
O1 Bi1 O1 114.22(3) 9_666 9_656
O1 Bi1 O1 72.849(16) 9_666 1_455
O1 Bi1 O1 72.849(16) 9_656 1_455
O1 Bi1 O1 72.849(16) 9_666 .
O1 Bi1 O1 72.849(16) 9_656 .
O1 Bi1 O1 114.22(3) 1_455 .
O1 Bi1 Cl1 140.49(6) 9_666 1_445
O1 Bi1 Cl1 72.75(12) 9_656 1_445
O1 Bi1 Cl1 72.75(12) 1_455 1_445
O1 Bi1 Cl1 140.49(5) . 1_445
O1 Bi1 Cl1 72.75(12) 9_666 .
O1 Bi1 Cl1 140.49(6) 9_656 .
O1 Bi1 Cl1 140.49(5) 1_455 .
O1 Bi1 Cl1 72.75(12) . .
Cl1 Bi1 Cl1 128.1(3) 1_445 .
O1 Bi1 Cl1 72.75(12) 9_666 1_455
O1 Bi1 Cl1 140.49(6) 9_656 1_455
O1 Bi1 Cl1 72.75(12) 1_455 1_455
O1 Bi1 Cl1 140.49(6) . 1_455
Cl1 Bi1 Cl1 78.97(12) 1_445 1_455
Cl1 Bi1 Cl1 78.97(12) . 1_455
O1 Bi1 Cl1 140.49(6) 9_666 1_545
O1 Bi1 Cl1 72.75(12) 9_656 1_545
O1 Bi1 Cl1 140.49(6) 1_455 1_545
O1 Bi1 Cl1 72.75(12) . 1_545
Cl1 Bi1 Cl1 78.97(12) 1_445 1_545
Cl1 Bi1 Cl1 78.97(12) . 1_545
Cl1 Bi1 Cl1 128.1(3) 1_455 1_545
Bi1 Cl1 Bi1 78.97(12) 1_665 1_565
Bi1 Cl1 Bi1 78.97(12) 1_665 1_655
Bi1 Cl1 Bi1 128.1(3) 1_565 1_655
Bi1 Cl1 Bi1 128.1(3) 1_665 .
Bi1 Cl1 Bi1 78.97(12) 1_565 .
Bi1 Cl1 Bi1 78.97(12) 1_655 .
Bi1 O1 Bi1 114.22(3) 9_666 9_656
Bi1 O1 Bi1 107.151(16) 9_666 .
Bi1 O1 Bi1 107.151(16) 9_656 .
Bi1 O1 Bi1 107.151(16) 9_666 1_655
Bi1 O1 Bi1 107.151(16) 9_656 1_655
Bi1 O1 Bi1 114.22(3) . 1_655

loop_
_geom_bond_atom_site_label_1
_geom_bond_atom_site_label_2
_geom_bond_distance
_geom_bond_site_symmetry_2
Bi1 O1 2.3136(4) 9_666
Bi1 O1 2.3136(4) 9_656
Bi1 O1 2.3136(4) 1_455
Bi1 O1 2.3136(4) .
Bi1 Cl1 3.055(4) 1_445
Bi1 Cl1 3.055(4) .
Bi1 Cl1 3.055(4) 1_455
Bi1 Cl1 3.055(4) 1_545
Cl1 Bi1 3.055(4) 1_665
Cl1 Bi1 3.055(4) 1_565
Cl1 Bi1 3.055(4) 1_655
O1 Bi1 2.3136(4) 9_666
O1 Bi1 2.3136(4) 9_656
O1 Bi1 2.3136(4) 1_655

loop_
_geom_torsion_atom_site_label_1
_geom_torsion_atom_site_label_2
_geom_torsion_atom_site_label_3
_geom_torsion_atom_site_label_4
_geom_torsion
_geom_torsion_site_symmetry_1
_geom_torsion_site_symmetry_4
O1 Bi1 Cl1 Bi1 38.44(3) 9_666 1_665
O1 Bi1 Cl1 Bi1 -68.94(17) 9_656 1_665
O1 Bi1 Cl1 Bi1 68.94(17) 1_455 1_665
O1 Bi1 Cl1 Bi1 -38.44(3) . 1_665
Cl1 Bi1 Cl1 Bi1 180.0 1_445 1_665
Cl1 Bi1 Cl1 Bi1 113.62(11) 1_455 1_665
Cl1 Bi1 Cl1 Bi1 -113.62(11) 1_545 1_665
O1 Bi1 Cl1 Bi1 -27.94(8) 9_666 1_565
O1 Bi1 Cl1 Bi1 -135.32(6) 9_656 1_565
O1 Bi1 Cl1 Bi1 2.6(3) 1_455 1_565
O1 Bi1 Cl1 Bi1 -104.82(15) . 1_565
Cl1 Bi1 Cl1 Bi1 113.62(11) 1_445 1_565
Cl1 Bi1 Cl1 Bi1 47.2(2) 1_455 1_565
Cl1 Bi1 Cl1 Bi1 180.0 1_545 1_565
O1 Bi1 Cl1 Bi1 104.82(15) 9_666 1_655
O1 Bi1 Cl1 Bi1 -2.6(3) 9_656 1_655
O1 Bi1 Cl1 Bi1 135.32(6) 1_455 1_655
O1 Bi1 Cl1 Bi1 27.94(8) . 1_655
Cl1 Bi1 Cl1 Bi1 -113.62(11) 1_445 1_655
Cl1 Bi1 Cl1 Bi1 180.0 1_455 1_655
Cl1 Bi1 Cl1 Bi1 -47.2(2) 1_545 1_655
O1 Bi1 O1 Bi1 0.0 9_666 9_666
O1 Bi1 O1 Bi1 -122.99(2) 9_656 9_666
O1 Bi1 O1 Bi1 -61.497(11) 1_455 9_666
Cl1 Bi1 O1 Bi1 -153.5(2) 1_445 9_666
Cl1 Bi1 O1 Bi1 76.76(10) . 9_666
Cl1 Bi1 O1 Bi1 30.5(2) 1_455 9_666
Cl1 Bi1 O1 Bi1 160.25(10) 1_545 9_666
O1 Bi1 O1 Bi1 122.99(2) 9_666 9_656
O1 Bi1 O1 Bi1 0.0 9_656 9_656
O1 Bi1 O1 Bi1 61.497(11) 1_455 9_656
Cl1 Bi1 O1 Bi1 -30.5(2) 1_445 9_656
Cl1 Bi1 O1 Bi1 -160.25(10) . 9_656
Cl1 Bi1 O1 Bi1 153.5(2) 1_455 9_656
Cl1 Bi1 O1 Bi1 -76.76(10) 1_545 9_656
O1 Bi1 O1 Bi1 -118.503(11) 9_666 1_655
O1 Bi1 O1 Bi1 118.503(11) 9_656 1_655
O1 Bi1 O1 Bi1 180.0 1_455 1_655
Cl1 Bi1 O1 Bi1 88.0(2) 1_445 1_655
Cl1 Bi1 O1 Bi1 -41.75(10) . 1_655
Cl1 Bi1 O1 Bi1 -88.0(2) 1_455 1_655
Cl1 Bi1 O1 Bi1 41.75(10) 1_545 1_655
